data_4026535
loop_
_publ_author_name
'Qu-Bo Li'
'Fei-Ting Zhou'
'Zheng-Geng Liu'
'Xue-Feng Li'
'Wei-Dong Zhu'
'Jian-Wu Xie'

_publ_section_title
;
 K2CO3-Promoted Domino Reactions: Construction of Functionalized
 2,3-Dihydrobenzofurans and Clofibrate Analogues
;
_journal_name_full 'Journal of Organic Chemistry'
_journal_page_first 7222
_journal_page_last 7228
_journal_paper_doi 10.1021/jo2008675
_journal_volume 76
_journal_year 2011
_chemical_formula_moiety 'C22 H21 Cl O6'
_chemical_formula_sum 'C22 H21 Cl O6'
_chemical_formula_weight 416.84
_chemical_name_systematic
;
 ?
;
_space_group_IT_number 2
_symmetry_cell_setting triclinic
_symmetry_space_group_name_Hall '-P 1'
_symmetry_space_group_name_H-M 'P -1'
_atom_sites_solution_hydrogens geom
_atom_sites_solution_primary direct
_atom_sites_solution_secondary difmap
_audit_creation_method SHELXL-97
_cell_angle_alpha 97.658(3)
_cell_angle_beta 110.694(3)
_cell_angle_gamma 106.890(3)
_cell_formula_units_Z 2
_cell_length_a 9.0198(4)
_cell_length_b 11.6551(6)
_cell_length_c 11.6797(5)
_cell_measurement_reflns_used 4530
_cell_measurement_temperature 296(2)
_cell_measurement_theta_max 29.63
_cell_measurement_theta_min 1.89
_cell_volume 1060.22(9)
_computing_cell_refinement 'SAINT (Bruker, 2006)'
_computing_data_collection 'APEXII (Bruker, 2006)'
_computing_data_reduction SAINT
_computing_molecular_graphics 'SHELXTL (Sheldrick, 2008)'
_computing_publication_material SHELXTL
_computing_structure_refinement 'SHELXL97 (Sheldrick, 2008)'
_computing_structure_solution 'SHELXS97 (Sheldrick, 2008)'
_diffrn_ambient_temperature 296(2)
_diffrn_measured_fraction_theta_full 0.953
_diffrn_measured_fraction_theta_max 0.953
_diffrn_measurement_device_type 'Bruker APEXII area-detector diffractometer'
_diffrn_measurement_method 'phi and omega scans'
_diffrn_radiation_monochromator graphite
_diffrn_radiation_source 'fine-focus sealed tube'
_diffrn_radiation_type MoK\a
_diffrn_radiation_wavelength 0.71073
_diffrn_reflns_av_R_equivalents 0.0394
_diffrn_reflns_av_sigmaI/netI 0.0478
_diffrn_reflns_limit_h_max 10
_diffrn_reflns_limit_h_min -12
_diffrn_reflns_limit_k_max 16
_diffrn_reflns_limit_k_min -16
_diffrn_reflns_limit_l_max 16
_diffrn_reflns_limit_l_min -15
_diffrn_reflns_number 17106
_diffrn_reflns_theta_full 29.63
_diffrn_reflns_theta_max 29.63
_diffrn_reflns_theta_min 1.89
_diffrn_standards_decay_% none
_diffrn_standards_interval_count none
_diffrn_standards_interval_time none
_diffrn_standards_number none
_exptl_absorpt_coefficient_mu 0.215
_exptl_absorpt_correction_T_max .0000
_exptl_absorpt_correction_T_min .0000
_exptl_absorpt_correction_type empirical
_exptl_absorpt_process_details 'SADABS (Sheldrick, 1996)'
_exptl_crystal_colour colorless
_exptl_crystal_density_diffrn 1.306
_exptl_crystal_description block
_exptl_crystal_F_000 436
_exptl_crystal_size_max .59
_exptl_crystal_size_mid .38
_exptl_crystal_size_min .26
_refine_diff_density_max 0.664
_refine_diff_density_min -0.550
_refine_diff_density_rms 0.060
_refine_ls_extinction_method none
_refine_ls_goodness_of_fit_ref 1.056
_refine_ls_hydrogen_treatment constr
_refine_ls_matrix_type full
_refine_ls_number_parameters 262
_refine_ls_number_reflns 5709
_refine_ls_number_restraints 0
_refine_ls_restrained_S_all 1.056
_refine_ls_R_factor_gt 0.0735
_refine_ls_shift/su_max 0.001
_refine_ls_shift/su_mean 0.000
_refine_ls_structure_factor_coef Fsqd
_refine_ls_weighting_details 'calc w=1/[\s^2^(Fo^2^)+(0.1342P)^2^+0.2137P] where P=(Fo^2^+2Fc^2^)/3'
_refine_ls_weighting_scheme calc
_refine_ls_wR_factor_gt 0.2184
_refine_ls_wR_factor_ref 0.2603
_reflns_number_gt 3049
_reflns_number_total 5709
_reflns_threshold_expression I>2\s(I)
_cod_data_source_file jo2008675_si_002.cif
_cod_data_source_block b
_cod_database_code 4026535
_refine_ls_r_factor_ref 0.1263

loop_
_symmetry_equiv_pos_as_xyz
'x, y, z'
'-x, -y, -z'

loop_
_atom_site_label
_atom_site_type_symbol
_atom_site_fract_x
_atom_site_fract_y
_atom_site_fract_z
_atom_site_U_iso_or_equiv
_atom_site_adp_type
_atom_site_occupancy
_atom_site_symmetry_multiplicity
_atom_site_calc_flag
_atom_site_refinement_flags
Cl1 Cl 0.64316(13) 0.56881(10) 0.19994(10) 0.0964(4) Uani 1 1 d .
O1 O 0.0684(3) 0.55584(19) 0.20343(18) 0.0657(6) Uani 1 1 d .
O2 O 0.5283(2) 0.7106(2) 0.64872(17) 0.0638(5) Uani 1 1 d .
O3 O 0.1214(2) 0.6329(2) 0.61840(19) 0.0728(6) Uani 1 1 d .
O4 O 0.3585(3) 0.7427(2) 0.79291(17) 0.0744(7) Uani 1 1 d .
O5 O 0.5703(3) 0.9486(2) 0.6340(2) 0.0851(7) Uani 1 1 d .
O6 O 0.3095(3) 0.91788(18) 0.6255(2) 0.0691(6) Uani 1 1 d .
C1 C -0.1195(4) 0.6479(3) 0.0197(3) 0.0697(9) Uani 1 1 d .
H1A H -0.1354 0.5642 -0.0023 0.084 Uiso 1 1 calc R
C2 C -0.2097(5) 0.6978(4) -0.0674(3) 0.0909(12) Uani 1 1 d .
H2A H -0.2871 0.6474 -0.1477 0.109 Uiso 1 1 calc R
C3 C -0.1873(5) 0.8188(4) -0.0376(3) 0.0948(12) Uani 1 1 d .
H3A H -0.2500 0.8511 -0.0975 0.114 Uiso 1 1 calc R
C4 C -0.0727(5) 0.8957(4) 0.0806(4) 0.0907(11) Uani 1 1 d .
H4A H -0.0565 0.9797 0.1004 0.109 Uiso 1 1 calc R
C5 C 0.0185(4) 0.8453(3) 0.1700(3) 0.0667(8) Uani 1 1 d .
H5A H 0.0955 0.8962 0.2502 0.080 Uiso 1 1 calc R
C6 C -0.0038(3) 0.7222(3) 0.1413(2) 0.0511(6) Uani 1 1 d .
C7 C 0.0854(3) 0.6633(3) 0.2343(2) 0.0472(6) Uani 1 1 d .
C8 C 0.1953(3) 0.7417(2) 0.3697(2) 0.0464(6) Uani 1 1 d .
H8A H 0.1241 0.7668 0.4055 0.056 Uiso 1 1 calc R
H8B H 0.2779 0.8163 0.3692 0.056 Uiso 1 1 calc R
C9 C 0.2890(3) 0.6733(2) 0.4537(2) 0.0451(6) Uani 1 1 d .
H9A H 0.2070 0.5913 0.4415 0.054 Uiso 1 1 calc R
C10 C 0.4370(3) 0.6559(2) 0.4323(2) 0.0504(6) Uani 1 1 d .
C11 C 0.4587(3) 0.6205(2) 0.3235(3) 0.0540(6) Uani 1 1 d .
H11A H 0.3733 0.6054 0.2436 0.065 Uiso 1 1 calc R
C12 C 0.6118(4) 0.6080(3) 0.3371(3) 0.0670(8) Uani 1 1 d .
C13 C 0.7387(4) 0.6256(3) 0.4525(3) 0.0743(9) Uani 1 1 d .
H13A H 0.8383 0.6141 0.4574 0.089 Uiso 1 1 calc R
C14 C 0.7178(4) 0.6604(3) 0.5612(3) 0.0741(9) Uani 1 1 d .
H14A H 0.8023 0.6730 0.6408 0.089 Uiso 1 1 calc R
C15 C 0.5673(3) 0.6761(3) 0.5483(3) 0.0578(7) Uani 1 1 d .
C16 C 0.3785(3) 0.7403(2) 0.5981(2) 0.0515(6) Uani 1 1 d .
C17 C 0.2675(3) 0.6968(3) 0.6685(2) 0.0549(7) Uani 1 1 d .
C18 C 0.2666(5) 0.7167(4) 0.8734(3) 0.0983(14) Uani 1 1 d .
H18A H 0.1456 0.6870 0.8202 0.118 Uiso 1 1 calc R
H18B H 0.2898 0.6498 0.9086 0.118 Uiso 1 1 calc R
C19 C 0.298(2) 0.7989(9) 0.9558(13) 0.443(14) Uani 1 1 d .
H19A H 0.2321 0.7721 1.0028 0.665 Uiso 1 1 calc R
H19B H 0.2712 0.8648 0.9224 0.665 Uiso 1 1 calc R
H19C H 0.4170 0.8283 1.0108 0.665 Uiso 1 1 calc R
C20 C 0.4350(4) 0.8818(3) 0.6225(2) 0.0574(7) Uani 1 1 d .
C21 C 0.3392(6) 1.0502(3) 0.6444(4) 0.0959(12) Uani 1 1 d .
H21A H 0.4455 1.0981 0.7172 0.115 Uiso 1 1 calc R
H21B H 0.3462 1.0760 0.5703 0.115 Uiso 1 1 calc R
C22 C 0.210(2) 1.0692(8) 0.6633(16) 0.439(13) Uani 1 1 d .
H22A H 0.2264 1.1559 0.6753 0.658 Uiso 1 1 calc R
H22B H 0.2048 1.0443 0.7373 0.658 Uiso 1 1 calc R
H22C H 0.1053 1.0213 0.5909 0.658 Uiso 1 1 calc R

loop_
_atom_site_aniso_label
_atom_site_aniso_U_11
_atom_site_aniso_U_22
_atom_site_aniso_U_33
_atom_site_aniso_U_23
_atom_site_aniso_U_13
_atom_site_aniso_U_12
Cl1 0.0910(7) 0.1087(8) 0.1222(8) 0.0330(6) 0.0731(6) 0.0446(6)
O1 0.0582(12) 0.0588(13) 0.0596(11) 0.0063(9) 0.0083(9) 0.0172(9)
O2 0.0407(10) 0.0907(15) 0.0516(10) 0.0279(9) 0.0063(8) 0.0243(10)
O3 0.0452(11) 0.0938(16) 0.0607(11) 0.0157(10) 0.0195(9) 0.0045(10)
O4 0.0621(12) 0.0921(16) 0.0444(10) 0.0159(9) 0.0175(9) 0.0005(11)
O5 0.0618(14) 0.0736(14) 0.0891(15) 0.0128(11) 0.0260(12) -0.0075(11)
O6 0.0720(14) 0.0536(12) 0.0745(13) 0.0140(9) 0.0289(11) 0.0159(10)
C1 0.0561(17) 0.076(2) 0.0487(15) 0.0167(13) 0.0051(13) 0.0052(14)
C2 0.065(2) 0.108(3) 0.0563(18) 0.0316(18) -0.0059(15) 0.0051(19)
C3 0.075(2) 0.116(3) 0.071(2) 0.048(2) 0.0013(18) 0.030(2)
C4 0.084(2) 0.088(2) 0.084(2) 0.0339(19) 0.008(2) 0.035(2)
C5 0.0592(17) 0.070(2) 0.0525(15) 0.0188(13) 0.0041(13) 0.0210(15)
C6 0.0341(12) 0.0667(17) 0.0417(12) 0.0171(11) 0.0100(10) 0.0091(11)
C7 0.0328(11) 0.0566(16) 0.0460(13) 0.0122(11) 0.0129(10) 0.0124(10)
C8 0.0360(12) 0.0546(15) 0.0428(12) 0.0132(10) 0.0097(10) 0.0165(10)
C9 0.0346(11) 0.0527(14) 0.0413(12) 0.0144(10) 0.0088(9) 0.0141(10)
C10 0.0372(12) 0.0533(15) 0.0583(14) 0.0212(11) 0.0150(11) 0.0164(11)
C11 0.0446(14) 0.0567(16) 0.0610(15) 0.0186(12) 0.0216(12) 0.0178(12)
C12 0.0575(17) 0.0661(19) 0.095(2) 0.0317(16) 0.0443(17) 0.0265(14)
C13 0.0482(16) 0.087(2) 0.102(2) 0.0436(19) 0.0355(17) 0.0302(15)
C14 0.0414(15) 0.090(2) 0.092(2) 0.0452(18) 0.0177(15) 0.0279(15)
C15 0.0376(13) 0.0698(18) 0.0644(16) 0.0302(13) 0.0154(12) 0.0187(12)
C16 0.0328(12) 0.0664(17) 0.0420(12) 0.0175(11) 0.0056(10) 0.0104(11)
C17 0.0466(14) 0.0622(16) 0.0467(13) 0.0199(11) 0.0127(11) 0.0129(12)
C18 0.106(3) 0.114(3) 0.0515(17) 0.0201(18) 0.0403(19) -0.002(2)
C19 0.59(2) 0.221(10) 0.51(2) -0.115(11) 0.51(2) -0.124(12)
C20 0.0482(15) 0.0610(17) 0.0423(13) 0.0113(11) 0.0095(11) 0.0039(13)
C21 0.129(4) 0.062(2) 0.103(3) 0.0201(19) 0.058(3) 0.032(2)
C22 0.58(2) 0.135(7) 0.99(4) 0.231(13) 0.66(3) 0.198(11)

loop_
_atom_type_symbol
_atom_type_description
_atom_type_scat_dispersion_real
_atom_type_scat_dispersion_imag
_atom_type_scat_source
C C 0.0033 0.0016 'International Tables Vol C Tables 4.2.6.8 and 6.1.1.4'
H H 0.0000 0.0000 'International Tables Vol C Tables 4.2.6.8 and 6.1.1.4'
O O 0.0106 0.0060 'International Tables Vol C Tables 4.2.6.8 and 6.1.1.4'
Cl Cl 0.1484 0.1585 'International Tables Vol C Tables 4.2.6.8 and 6.1.1.4'

loop_
_geom_angle_atom_site_label_1
_geom_angle_atom_site_label_2
_geom_angle_atom_site_label_3
_geom_angle
C15 O2 C16 106.98(18)
C17 O4 C18 116.5(2)
C20 O6 C21 117.5(3)
C2 C1 C6 120.4(3)
C2 C1 H1A 119.8
C6 C1 H1A 119.8
C3 C2 C1 120.6(3)
C3 C2 H2A 119.7
C1 C2 H2A 119.7
C2 C3 C4 120.9(3)
C2 C3 H3A 119.5
C4 C3 H3A 119.5
C3 C4 C5 118.8(4)
C3 C4 H4A 120.6
C5 C4 H4A 120.6
C6 C5 C4 120.9(3)
C6 C5 H5A 119.5
C4 C5 H5A 119.5
C5 C6 C1 118.4(3)
C5 C6 C7 123.0(2)
C1 C6 C7 118.6(3)
O1 C7 C6 120.9(2)
O1 C7 C8 121.1(2)
C6 C7 C8 118.0(2)
C7 C8 C9 112.9(2)
C7 C8 H8A 109.0
C9 C8 H8A 109.0
C7 C8 H8B 109.0
C9 C8 H8B 109.0
H8A C8 H8B 107.8
C10 C9 C8 116.27(19)
C10 C9 C16 100.04(19)
C8 C9 C16 115.0(2)
C10 C9 H9A 108.3
C8 C9 H9A 108.3
C16 C9 H9A 108.3
C15 C10 C11 118.6(2)
C15 C10 C9 108.9(2)
C11 C10 C9 132.4(2)
C10 C11 C12 117.9(3)
C10 C11 H11A 121.1
C12 C11 H11A 121.1
C13 C12 C11 123.0(3)
C13 C12 Cl1 118.9(2)
C11 C12 Cl1 118.1(2)
C12 C13 C14 119.5(3)
C12 C13 H13A 120.3
C14 C13 H13A 120.3
C13 C14 C15 117.8(3)
C13 C14 H14A 121.1
C15 C14 H14A 121.1
C10 C15 C14 123.2(3)
C10 C15 O2 112.4(2)
C14 C15 O2 124.3(3)
O2 C16 C17 108.6(2)
O2 C16 C20 107.8(2)
C17 C16 C20 109.1(2)
O2 C16 C9 106.6(2)
C17 C16 C9 112.72(19)
C20 C16 C9 111.9(2)
O3 C17 O4 125.6(2)
O3 C17 C16 124.4(2)
O4 C17 C16 110.0(2)
C19 C18 O4 116.1(5)
C19 C18 H18A 108.3
O4 C18 H18A 108.3
C19 C18 H18B 108.3
O4 C18 H18B 108.3
H18A C18 H18B 107.4
C18 C19 H19A 109.5
C18 C19 H19B 109.5
H19A C19 H19B 109.5
C18 C19 H19C 109.5
H19A C19 H19C 109.5
H19B C19 H19C 109.5
O5 C20 O6 125.4(3)
O5 C20 C16 124.7(3)
O6 C20 C16 109.9(2)
C22 C21 O6 108.0(5)
C22 C21 H21A 110.1
O6 C21 H21A 110.1
C22 C21 H21B 110.1
O6 C21 H21B 110.1
H21A C21 H21B 108.4
C21 C22 H22A 109.5
C21 C22 H22B 109.5
H22A C22 H22B 109.5
C21 C22 H22C 109.5
H22A C22 H22C 109.5
H22B C22 H22C 109.5

loop_
_geom_bond_atom_site_label_1
_geom_bond_atom_site_label_2
_geom_bond_distance
Cl1 C12 1.748(3)
O1 C7 1.205(3)
O2 C15 1.382(4)
O2 C16 1.433(3)
O3 C17 1.184(3)
O4 C17 1.329(3)
O4 C18 1.464(4)
O5 C20 1.191(3)
O6 C20 1.327(4)
O6 C21 1.458(4)
C1 C2 1.372(5)
C1 C6 1.398(4)
C1 H1A 0.9300
C2 C3 1.343(6)
C2 H2A 0.9300
C3 C4 1.378(5)
C3 H3A 0.9300
C4 C5 1.397(4)
C4 H4A 0.9300
C5 C6 1.366(4)
C5 H5A 0.9300
C6 C7 1.483(4)
C7 C8 1.516(3)
C8 C9 1.525(3)
C8 H8A 0.9700
C8 H8B 0.9700
C9 C10 1.505(3)
C9 C16 1.558(3)
C9 H9A 0.9800
C10 C15 1.379(4)
C10 C11 1.381(4)
C11 C12 1.386(4)
C11 H11A 0.9300
C12 C13 1.367(5)
C13 C14 1.373(5)
C13 H13A 0.9300
C14 C15 1.380(4)
C14 H14A 0.9300
C16 C17 1.528(3)
C16 C20 1.531(4)
C18 C19 1.153(8)
C18 H18A 0.9700
C18 H18B 0.9700
C19 H19A 0.9600
C19 H19B 0.9600
C19 H19C 0.9600
C21 C22 1.334(11)
C21 H21A 0.9700
C21 H21B 0.9700
C22 H22A 0.9600
C22 H22B 0.9600
C22 H22C 0.9600

loop_
_geom_torsion_atom_site_label_1
_geom_torsion_atom_site_label_2
_geom_torsion_atom_site_label_3
_geom_torsion_atom_site_label_4
_geom_torsion
C6 C1 C2 C3 0.5(6)
C1 C2 C3 C4 0.4(7)
C2 C3 C4 C5 -0.9(6)
C3 C4 C5 C6 0.5(6)
C4 C5 C6 C1 0.4(5)
C4 C5 C6 C7 -177.8(3)
C2 C1 C6 C5 -1.0(4)
C2 C1 C6 C7 177.3(3)
C5 C6 C7 O1 -176.4(3)
C1 C6 C7 O1 5.4(4)
C5 C6 C7 C8 4.9(4)
C1 C6 C7 C8 -173.3(2)
O1 C7 C8 C9 5.0(3)
C6 C7 C8 C9 -176.24(19)
C7 C8 C9 C10 73.6(3)
C7 C8 C9 C16 -169.93(19)
C8 C9 C10 C15 139.1(2)
C16 C9 C10 C15 14.6(3)
C8 C9 C10 C11 -43.8(4)
C16 C9 C10 C11 -168.4(3)
C15 C10 C11 C12 -0.4(4)
C9 C10 C11 C12 -177.2(3)
C10 C11 C12 C13 2.0(4)
C10 C11 C12 Cl1 -177.69(19)
C11 C12 C13 C14 -1.8(5)
Cl1 C12 C13 C14 177.9(3)
C12 C13 C14 C15 0.0(5)
C11 C10 C15 C14 -1.3(4)
C9 C10 C15 C14 176.2(3)
C11 C10 C15 O2 -179.8(2)
C9 C10 C15 O2 -2.4(3)
C13 C14 C15 C10 1.5(5)
C13 C14 C15 O2 179.9(3)
C16 O2 C15 C10 -12.6(3)
C16 O2 C15 C14 168.9(3)
C15 O2 C16 C17 143.3(2)
C15 O2 C16 C20 -98.6(2)
C15 O2 C16 C9 21.6(3)
C10 C9 C16 O2 -21.7(2)
C8 C9 C16 O2 -147.1(2)
C10 C9 C16 C17 -140.8(2)
C8 C9 C16 C17 93.9(3)
C10 C9 C16 C20 95.8(2)
C8 C9 C16 C20 -29.6(3)
C18 O4 C17 O3 -3.5(5)
C18 O4 C17 C16 175.7(3)
O2 C16 C17 O3 -127.9(3)
C20 C16 C17 O3 114.9(3)
C9 C16 C17 O3 -10.1(4)
O2 C16 C17 O4 52.9(3)
C20 C16 C17 O4 -64.3(3)
C9 C16 C17 O4 170.8(2)
C17 O4 C18 C19 -136.4(12)
C21 O6 C20 O5 0.1(4)
C21 O6 C20 C16 -178.3(2)
O2 C16 C20 O5 26.3(3)
C17 C16 C20 O5 144.1(3)
C9 C16 C20 O5 -90.5(3)
O2 C16 C20 O6 -155.2(2)
C17 C16 C20 O6 -37.5(3)
C9 C16 C20 O6 88.0(3)
C20 O6 C21 C22 -170.9(9)
